data_4102319
loop_
_publ_author_name
'Sung Kuk Kim'
'Jonathan L. Sessler'
'Dustin E. Gross'
'Chang-Hee Lee'
'Jong Seung Kim'
'Vincent M. Lynch'
'Laetitia H. Delmau'
'Benjamin P. Hay'

_publ_section_title
;
 A Calix[4]arene Strapped Calix[4]pyrrole: An Ion-Pair Receptor Displaying
 Three Different Cesium Cation Recognition Modes
;
_journal_name_full 'Journal of the American Chemical Society'
_journal_page_first 5827
_journal_page_last 5836
_journal_paper_doi 10.1021/ja100715e
_journal_volume 132
_journal_year 2010
_chemical_formula_moiety 'C76 H80 N4 O6, Cs 1+, N O3 1-, 3 C H4 O'
_chemical_formula_sum 'C79 H89 Cs N5 O12'
_chemical_formula_weight 1433.46
_chemical_name_systematic
;
 ?
;
_space_group_IT_number 61
_symmetry_cell_setting orthorhombic
_symmetry_space_group_name_Hall '-P 2ac 2ab'
_symmetry_space_group_name_H-M 'P b c a'
_atom_sites_solution_hydrogens geom
_atom_sites_solution_primary direct
_atom_sites_solution_secondary difmap
_audit_creation_method SHELXL-97
_cell_angle_alpha 90.00
_cell_angle_beta 90.00
_cell_angle_gamma 90.00
_cell_formula_units_Z 8
_cell_length_a 35.413(3)
_cell_length_b 22.233(3)
_cell_length_c 19.854(5)
_cell_measurement_reflns_used 51097
_cell_measurement_temperature 233(2)
_cell_measurement_theta_max 25.0
_cell_measurement_theta_min 2.0
_cell_volume 15632(5)
_computing_cell_refinement 'Collect software, Nonius B.V. 1998'
_computing_data_collection 'Collect software, Nonius B.V. 1998'
_computing_data_reduction
;
DENZO and Scalepack (Otwinoski and Minor, 1997)
;
_computing_molecular_graphics 'XP SHELXTL/PC, Siemens Analytical'
_computing_structure_refinement 'XL SHELXTL/PC, Siemens Analytical'
_computing_structure_solution
;
SIR97 - Altomare A., Burla M.C., Camalli M., Cascarano G.L., Giacovazzo C., 
Guagliardi A., Moliterni A.G.G., Polidori G.,Spagna R.
;
_diffrn_ambient_temperature 233(2)
_diffrn_measured_fraction_theta_full 0.924
_diffrn_measured_fraction_theta_max 0.924
_diffrn_measurement_device_type 'Rigaku SCX-Mini with Mercury CCD'
_diffrn_measurement_method \w-scans
_diffrn_radiation_monochromator graphite
_diffrn_radiation_source 'fine-focus sealed tube'
_diffrn_radiation_type MoK\a
_diffrn_radiation_wavelength 0.71069
_diffrn_reflns_av_R_equivalents 0.2318
_diffrn_reflns_av_sigmaI/netI 0.4098
_diffrn_reflns_limit_h_max 41
_diffrn_reflns_limit_h_min -42
_diffrn_reflns_limit_k_max 26
_diffrn_reflns_limit_k_min -24
_diffrn_reflns_limit_l_max 21
_diffrn_reflns_limit_l_min -23
_diffrn_reflns_number 53128
_diffrn_reflns_theta_full 25.00
_diffrn_reflns_theta_max 25.00
_diffrn_reflns_theta_min 2.98
_exptl_absorpt_coefficient_mu 0.534
_exptl_absorpt_correction_type none
_exptl_crystal_colour colorless
_exptl_crystal_density_diffrn 1.218
_exptl_crystal_density_method 'not measured'
_exptl_crystal_description plate
_exptl_crystal_F_000 5992
_exptl_crystal_size_max 0.18
_exptl_crystal_size_mid 0.06
_exptl_crystal_size_min 0.04
_refine_diff_density_max 0.536
_refine_diff_density_min -0.475
_refine_diff_density_rms 0.091
_refine_ls_extinction_method none
_refine_ls_goodness_of_fit_ref 1.129
_refine_ls_hydrogen_treatment constr
_refine_ls_matrix_type fullcycle
_refine_ls_number_parameters 835
_refine_ls_number_reflns 12717
_refine_ls_number_restraints 564
_refine_ls_restrained_S_all 1.123
_refine_ls_R_factor_all 0.3155
_refine_ls_R_factor_gt 0.1030
_refine_ls_shift/su_max 0.019
_refine_ls_shift/su_mean 0.001
_refine_ls_structure_factor_coef Fsqd
_refine_ls_weighting_details 'calc w=1/[\s^2^(Fo^2^)+(0.0200P)^2^] where P=(Fo^2^+2Fc^2^)/3'
_refine_ls_weighting_scheme calc
_refine_ls_wR_factor_gt 0.1654
_refine_ls_wR_factor_ref 0.1939
_reflns_number_gt 3417
_reflns_number_total 12717
_reflns_threshold_expression >2sigma(I)
_cod_data_source_file ja100715e_si_002.cif
_cod_data_source_block shelxl
_cod_database_code 4102319

loop_
_symmetry_equiv_pos_as_xyz
'x, y, z'
'-x+1/2, -y, z+1/2'
'x+1/2, -y+1/2, -z'
'-x, y+1/2, -z+1/2'
'-x, -y, -z'
'x-1/2, y, -z-1/2'
'-x-1/2, y-1/2, z'
'x, -y-1/2, z-1/2'

loop_
_atom_site_label
_atom_site_type_symbol
_atom_site_fract_x
_atom_site_fract_y
_atom_site_fract_z
_atom_site_U_iso_or_equiv
_atom_site_adp_type
_atom_site_occupancy
_atom_site_symmetry_multiplicity
_atom_site_calc_flag
_atom_site_refinement_flags
_atom_site_disorder_assembly
_atom_site_disorder_group
Cs1 Cs 0.37027(2) 0.15235(4) 0.06826(4) 0.0613(3) Uani 1 1 d U . .
O1 O 0.2931(2) 0.2200(3) 0.0776(4) 0.059(2) Uani 1 1 d U . .
O2 O 0.35713(17) 0.2866(3) 0.0511(3) 0.054(2) Uani 1 1 d U . .
O3 O 0.4535(2) -0.0070(3) 0.0296(4) 0.077(3) Uani 1 1 d U . .
O4 O 0.4483(2) 0.1127(3) 0.1012(3) 0.060(3) Uani 1 1 d U . .
O5 O 0.45189(18) 0.2866(3) 0.1969(4) 0.075(3) Uani 1 1 d DU . .
O6 O 0.4682(2) 0.2647(3) -0.0269(3) 0.066(3) Uani 1 1 d U . .
N1 N 0.2267(3) -0.0363(4) -0.0196(5) 0.046(3) Uani 1 1 d U . .
H1A H 0.2487 -0.0297 -0.0018 0.055 Uiso 1 1 calc R . .
N2 N 0.2943(2) -0.1403(4) -0.0338(4) 0.040(3) Uani 1 1 d U . .
H2A H 0.2950 -0.1087 -0.0079 0.048 Uiso 1 1 calc R . .
N3 N 0.3039(2) -0.1480(4) 0.1357(5) 0.050(3) Uani 1 1 d U . .
H3A H 0.3095 -0.1113 0.1243 0.060 Uiso 1 1 calc R . .
N4 N 0.2324(3) -0.0507(4) 0.1470(5) 0.047(3) Uani 1 1 d U . .
H4A H 0.2520 -0.0477 0.1209 0.057 Uiso 1 1 calc R . .
O1A O 0.3423(2) 0.0230(4) 0.1126(4) 0.073(3) Uani 1 1 d U . .
O2A O 0.3278(3) 0.0421(4) 0.0069(5) 0.087(4) Uani 1 1 d U . .
O3A O 0.2998(2) -0.0335(3) 0.0607(4) 0.054(2) Uani 1 1 d U . .
N1A N 0.3218(3) 0.0121(5) 0.0592(7) 0.065(4) Uani 1 1 d U . .
C1 C 0.1933(3) -0.0183(5) 0.0087(6) 0.041(4) Uani 1 1 d U . .
C2 C 0.1646(3) -0.0356(5) -0.0333(6) 0.050(4) Uani 1 1 d U . .
H2 H 0.1387 -0.0283 -0.0272 0.059 Uiso 1 1 calc R . .
C3 C 0.1816(4) -0.0665(5) -0.0878(6) 0.060(4) Uani 1 1 d U . .
H3 H 0.1681 -0.0843 -0.1235 0.072 Uiso 1 1 calc R . .
C4 C 0.2212(4) -0.0671(5) -0.0818(6) 0.042(4) Uani 1 1 d U . .
C5 C 0.2536(4) -0.0886(6) -0.1243(6) 0.049(4) Uani 1 1 d U . .
C6 C 0.2728(3) -0.1428(6) -0.0937(6) 0.042(4) Uani 1 1 d U . .
C7 C 0.2787(3) -0.2008(6) -0.1141(6) 0.055(4) Uani 1 1 d U . .
H7 H 0.2675 -0.2189 -0.1520 0.066 Uiso 1 1 calc R . .
C8 C 0.3048(3) -0.2303(6) -0.0686(7) 0.065(4) Uani 1 1 d U . .
H8 H 0.3138 -0.2699 -0.0732 0.077 Uiso 1 1 calc R . .
C9 C 0.3141(3) -0.1929(6) -0.0198(7) 0.040(4) Uani 1 1 d U . .
C10 C 0.3409(3) -0.1972(5) 0.0349(6) 0.044(4) Uani 1 1 d U . .
C11 C 0.3169(3) -0.1986(6) 0.1010(6) 0.046(4) Uani 1 1 d U . .
C12 C 0.3009(3) -0.2442(6) 0.1387(6) 0.048(4) Uani 1 1 d U . .
H12 H 0.3043 -0.2852 0.1290 0.058 Uiso 1 1 calc R . .
C13 C 0.2793(3) -0.2237(6) 0.1920(6) 0.060(4) Uani 1 1 d U . .
H13 H 0.2658 -0.2474 0.2230 0.072 Uiso 1 1 calc R . .
C14 C 0.2812(3) -0.1627(5) 0.1908(5) 0.024(3) Uani 1 1 d U . .
C15 C 0.2654(3) -0.1135(6) 0.2368(6) 0.047(4) Uani 1 1 d U . .
C16 C 0.2308(4) -0.0835(5) 0.2088(6) 0.043(4) Uani 1 1 d U . .
C17 C 0.1948(3) -0.0724(5) 0.2342(5) 0.043(4) Uani 1 1 d U . .
H17 H 0.1855 -0.0882 0.2750 0.051 Uiso 1 1 calc R . .
C18 C 0.1746(3) -0.0355(5) 0.1922(6) 0.054(4) Uani 1 1 d U . .
H18 H 0.1502 -0.0207 0.2001 0.065 Uiso 1 1 calc R . .
C19 C 0.1969(4) -0.0239(6) 0.1349(7) 0.051(4) Uani 1 1 d U . .
C20 C 0.1910(3) 0.0176(5) 0.0736(7) 0.049(4) Uani 1 1 d U . .
C21 C 0.2364(3) -0.1100(5) -0.1920(5) 0.073(5) Uani 1 1 d U . .
H21A H 0.2555 -0.1313 -0.2177 0.109 Uiso 1 1 calc R . .
H21B H 0.2278 -0.0754 -0.2175 0.109 Uiso 1 1 calc R . .
H21C H 0.2153 -0.1365 -0.1832 0.109 Uiso 1 1 calc R . .
C22 C 0.2822(3) -0.0379(5) -0.1362(5) 0.068(4) Uani 1 1 d U . .
H22A H 0.2937 -0.0265 -0.0937 0.102 Uiso 1 1 calc R . .
H22B H 0.2694 -0.0034 -0.1556 0.102 Uiso 1 1 calc R . .
H22C H 0.3017 -0.0517 -0.1670 0.102 Uiso 1 1 calc R . .
C23 C 0.3624(3) -0.2559(5) 0.0311(5) 0.071(4) Uani 1 1 d U . .
H23A H 0.3755 -0.2628 0.0733 0.107 Uiso 1 1 calc R . .
H23B H 0.3806 -0.2540 -0.0053 0.107 Uiso 1 1 calc R . .
H23C H 0.3449 -0.2887 0.0229 0.107 Uiso 1 1 calc R . .
C24 C 0.2552(3) -0.1433(5) 0.3062(5) 0.059(4) Uani 1 1 d U . .
H24A H 0.2457 -0.1128 0.3368 0.088 Uiso 1 1 calc R . .
H24B H 0.2776 -0.1618 0.3253 0.088 Uiso 1 1 calc R . .
H24C H 0.2359 -0.1738 0.2994 0.088 Uiso 1 1 calc R . .
C25 C 0.2962(3) -0.0652(5) 0.2512(5) 0.059(4) Uani 1 1 d U . .
H25A H 0.3001 -0.0409 0.2112 0.088 Uiso 1 1 calc R . .
H25B H 0.3197 -0.0849 0.2634 0.088 Uiso 1 1 calc R . .
H25C H 0.2880 -0.0396 0.2880 0.088 Uiso 1 1 calc R . .
C26 C 0.1505(3) 0.0490(5) 0.0837(5) 0.064(4) Uani 1 1 d U . .
H26A H 0.1460 0.0773 0.0473 0.096 Uiso 1 1 calc R . .
H26B H 0.1500 0.0702 0.1264 0.096 Uiso 1 1 calc R . .
H26C H 0.1309 0.0185 0.0834 0.096 Uiso 1 1 calc R . .
C27 C 0.2205(3) 0.0714(5) 0.0740(6) 0.048(4) Uani 1 1 d U . .
C28 C 0.2264(3) 0.1047(5) 0.0114(6) 0.047(4) Uani 1 1 d U . .
H28 H 0.2150 0.0919 -0.0289 0.056 Uiso 1 1 calc R . .
C29 C 0.2488(3) 0.1546(5) 0.0127(5) 0.043(3) Uani 1 1 d U . .
H29 H 0.2503 0.1789 -0.0259 0.052 Uiso 1 1 calc R . .
C30 C 0.2689(3) 0.1703(5) 0.0684(7) 0.061(4) Uani 1 1 d U . .
C31 C 0.2663(3) 0.1388(5) 0.1284(5) 0.058(4) Uani 1 1 d U . .
H31 H 0.2792 0.1513 0.1673 0.069 Uiso 1 1 calc R . .
C32 C 0.2429(3) 0.0862(5) 0.1283(5) 0.054(4) Uani 1 1 d U . .
H32 H 0.2428 0.0610 0.1663 0.065 Uiso 1 1 calc R . .
C33 C 0.2929(3) 0.2640(5) 0.0243(5) 0.053(4) Uani 1 1 d U . .
H33A H 0.2674 0.2800 0.0175 0.063 Uiso 1 1 calc R . .
H33B H 0.3016 0.2460 -0.0180 0.063 Uiso 1 1 calc R . .
C34 C 0.3192(3) 0.3127(5) 0.0462(5) 0.061(4) Uani 1 1 d U . .
H34A H 0.3190 0.3457 0.0134 0.073 Uiso 1 1 calc R . .
H34B H 0.3113 0.3287 0.0900 0.073 Uiso 1 1 calc R . .
C35 C 0.3839(3) 0.3315(5) 0.0567(8) 0.062(4) Uani 1 1 d U . .
C36 C 0.4056(3) 0.3476(6) -0.0057(7) 0.059(4) Uani 1 1 d U . .
C37 C 0.4312(4) 0.3991(6) 0.0013(7) 0.075(5) Uani 1 1 d U . .
H37 H 0.4441 0.4133 -0.0369 0.091 Uiso 1 1 calc R . .
C38 C 0.4366(4) 0.4260(6) 0.0598(8) 0.086(5) Uani 1 1 d U . .
H38 H 0.4522 0.4602 0.0609 0.103 Uiso 1 1 calc R . .
C39 C 0.4205(4) 0.4063(6) 0.1201(8) 0.095(6) Uani 1 1 d U . .
H39 H 0.4270 0.4238 0.1616 0.113 Uiso 1 1 calc R . .
C40 C 0.3946(4) 0.3598(6) 0.1162(7) 0.057(4) Uani 1 1 d U . .
C41 C 0.3778(3) 0.3358(6) 0.1791(6) 0.070(4) Uani 1 1 d U . .
H41A H 0.3503 0.3395 0.1748 0.084 Uiso 1 1 calc R . .
H41B H 0.3855 0.3627 0.2157 0.084 Uiso 1 1 calc R . .
C42 C 0.3860(4) 0.2715(7) 0.2025(6) 0.067(4) Uani 1 1 d U . .
C43 C 0.4226(4) 0.2466(6) 0.2084(6) 0.061(4) Uani 1 1 d U . .
C44 C 0.4310(4) 0.1891(6) 0.2263(6) 0.051(4) Uani 1 1 d U . .
C45 C 0.4036(4) 0.1486(7) 0.2419(6) 0.085(5) Uani 1 1 d U . .
H45 H 0.4100 0.1091 0.2543 0.102 Uiso 1 1 calc R . .
C46 C 0.3631(4) 0.1679(6) 0.2388(5) 0.072(4) Uani 1 1 d U . .
H46 H 0.3433 0.1416 0.2500 0.087 Uiso 1 1 calc R . .
C47 C 0.3561(4) 0.2295(7) 0.2175(6) 0.081(5) Uani 1 1 d U . .
H47 H 0.3309 0.2425 0.2132 0.097 Uiso 1 1 calc R . .
C48 C 0.4710(3) 0.1668(5) 0.2293(6) 0.066(4) Uani 1 1 d U . .
H48A H 0.4703 0.1242 0.2418 0.079 Uiso 1 1 calc R . .
H48B H 0.4839 0.1883 0.2658 0.079 Uiso 1 1 calc R . .
C49 C 0.4960(4) 0.1728(6) 0.1642(7) 0.065(4) Uani 1 1 d U . .
C50 C 0.4813(3) 0.1450(6) 0.1023(7) 0.063(4) Uani 1 1 d U . .
C51 C 0.5019(4) 0.1598(6) 0.0439(7) 0.062(4) Uani 1 1 d U . .
C52 C 0.5359(4) 0.1882(6) 0.0459(8) 0.105(6) Uani 1 1 d U . .
H52 H 0.5503 0.1937 0.0066 0.126 Uiso 1 1 calc R . .
C53 C 0.5487(4) 0.2088(6) 0.1080(8) 0.082(5) Uani 1 1 d U . .
H53 H 0.5714 0.2306 0.1085 0.099 Uiso 1 1 calc R . .
C54 C 0.5296(4) 0.1993(6) 0.1729(8) 0.087(5) Uani 1 1 d U . .
H54 H 0.5396 0.2104 0.2149 0.104 Uiso 1 1 calc R . .
C55 C 0.4850(3) 0.1372(5) -0.0266(6) 0.056(4) Uani 1 1 d U . .
H55A H 0.5037 0.1467 -0.0614 0.067 Uiso 1 1 calc R . .
H55B H 0.4832 0.0933 -0.0243 0.067 Uiso 1 1 calc R . .
C56 C 0.4474(4) 0.1601(6) -0.0514(6) 0.054(4) Uani 1 1 d U . .
C57 C 0.4208(4) 0.1224(6) -0.0754(6) 0.065(4) Uani 1 1 d U . .
H57 H 0.4246 0.0805 -0.0732 0.078 Uiso 1 1 calc R . .
C58 C 0.3878(4) 0.1454(6) -0.1034(6) 0.073(5) Uani 1 1 d U . .
H58 H 0.3705 0.1191 -0.1241 0.088 Uiso 1 1 calc R . .
C59 C 0.3796(4) 0.2076(6) -0.1015(6) 0.074(5) Uani 1 1 d U . .
H59 H 0.3562 0.2217 -0.1171 0.089 Uiso 1 1 calc R . .
C60 C 0.4059(4) 0.2478(6) -0.0769(6) 0.045(4) Uani 1 1 d U . .
C61 C 0.4397(3) 0.2245(6) -0.0504(5) 0.051(4) Uani 1 1 d U . .
C62 C 0.3971(3) 0.3152(5) -0.0740(6) 0.069(4) Uani 1 1 d U . .
H62A H 0.3703 0.3207 -0.0844 0.083 Uiso 1 1 calc R . .
H62B H 0.4116 0.3352 -0.1095 0.083 Uiso 1 1 calc R . .
C63 C 0.4519(3) 0.0523(5) 0.1307(6) 0.076(5) Uani 1 1 d U . .
H63A H 0.4267 0.0349 0.1364 0.092 Uiso 1 1 calc R . .
H63B H 0.4635 0.0555 0.1754 0.092 Uiso 1 1 calc R . .
C64 C 0.4755(3) 0.0107(5) 0.0874(5) 0.080(5) Uani 1 1 d U . .
H64A H 0.4985 0.0314 0.0728 0.095 Uiso 1 1 calc R . .
H64B H 0.4829 -0.0249 0.1134 0.095 Uiso 1 1 calc R . .
C65 C 0.4245(3) -0.0534(6) 0.0351(7) 0.063(4) Uani 1 1 d U . .
C66 C 0.4163(3) -0.0829(5) 0.0958(6) 0.051(4) Uani 1 1 d U . .
H66 H 0.4286 -0.0718 0.1358 0.061 Uiso 1 1 calc R . .
C67 C 0.3891(3) -0.1299(5) 0.0961(6) 0.059(4) Uani 1 1 d U . .
H67 H 0.3851 -0.1515 0.1362 0.071 Uiso 1 1 calc R . .
C68 C 0.3679(3) -0.1452(5) 0.0388(6) 0.049(4) Uani 1 1 d U . .
C69 C 0.3781(3) -0.1152(5) -0.0210(6) 0.048(4) Uani 1 1 d U . .
H69 H 0.3665 -0.1272 -0.0614 0.058 Uiso 1 1 calc R . .
C70 C 0.4046(4) -0.0682(6) -0.0234(7) 0.073(5) Uani 1 1 d U . .
H70 H 0.4088 -0.0470 -0.0637 0.087 Uiso 1 1 calc R . .
C71 C 0.4652(3) 0.3203(6) 0.2546(6) 0.126(6) Uani 1 1 d DU A .
H71A H 0.4682 0.2931 0.2930 0.151 Uiso 1 1 d R . .
H71B H 0.4480 0.3531 0.2663 0.151 Uiso 1 1 d R . .
C72 C 0.4962(4) 0.3617(6) 0.2282(7) 0.193(9) Uani 1 1 d DU . .
H72C H 0.4927 0.4015 0.2460 0.232 Uiso 0.50 1 d PR A .
H72D H 0.4946 0.3637 0.1799 0.232 Uiso 0.50 1 d PR . .
H72A H 0.4848 0.3925 0.2010 0.232 Uiso 0.50 1 d PR . .
H72B H 0.5140 0.3400 0.2010 0.232 Uiso 0.50 1 d PR . .
C73 C 0.5154(8) 0.3892(16) 0.2869(11) 0.242(17) Uani 0.50 1 d PDU A 1
H73A H 0.5408 0.4014 0.2745 0.363 Uiso 0.50 1 d PR A 1
H73B H 0.5166 0.3615 0.3246 0.363 Uiso 0.50 1 d PR A 1
H73C H 0.5009 0.4244 0.2997 0.363 Uiso 0.50 1 d PR A 1
C73A C 0.5334(4) 0.3334(14) 0.242(2) 0.263(18) Uani 0.50 1 d PDU A 2
H73D H 0.5316 0.3140 0.2860 0.394 Uiso 0.50 1 d PR A 2
H73E H 0.5524 0.3647 0.2441 0.394 Uiso 0.50 1 d PR A 2
H73F H 0.5403 0.3039 0.2086 0.394 Uiso 0.50 1 d PR A 2
C74 C 0.4928(3) 0.2898(5) -0.0764(6) 0.083(5) Uani 1 1 d U . .
H74A H 0.4776 0.3120 -0.1094 0.100 Uiso 1 1 d R . .
H74B H 0.5056 0.2570 -0.1002 0.100 Uiso 1 1 d R . .
C75 C 0.5224(4) 0.3318(6) -0.0471(6) 0.098(5) Uani 1 1 d U . .
H75A H 0.5385 0.3093 -0.0158 0.117 Uiso 1 1 d R . .
H75B H 0.5098 0.3637 -0.0217 0.117 Uiso 1 1 d R . .
C76 C 0.5478(4) 0.3608(7) -0.1040(8) 0.165(8) Uani 1 1 d U . .
H76A H 0.5381 0.3495 -0.1479 0.248 Uiso 1 1 d R . .
H76B H 0.5735 0.3464 -0.0995 0.248 Uiso 1 1 d R . .
H76C H 0.5474 0.4042 -0.0996 0.248 Uiso 1 1 d R . .

loop_
_atom_site_aniso_label
_atom_site_aniso_U_11
_atom_site_aniso_U_22
_atom_site_aniso_U_33
_atom_site_aniso_U_23
_atom_site_aniso_U_13
_atom_site_aniso_U_12
Cs1 0.0663(5) 0.0605(6) 0.0573(6) 0.0048(6) 0.0040(6) -0.0026(6)
O1 0.058(5) 0.061(5) 0.059(6) 0.021(5) -0.014(4) -0.011(5)
O2 0.050(5) 0.051(5) 0.061(6) 0.001(4) 0.013(4) -0.008(4)
O3 0.079(6) 0.072(6) 0.080(6) 0.000(5) -0.002(5) -0.010(5)
O4 0.067(5) 0.065(5) 0.048(5) 0.006(4) -0.004(4) -0.004(4)
O5 0.064(5) 0.087(6) 0.074(6) -0.003(5) 0.011(5) 0.016(5)
O6 0.087(6) 0.067(6) 0.045(5) 0.000(4) 0.014(4) 0.019(5)
N1 0.042(6) 0.052(6) 0.043(7) -0.003(5) -0.012(5) 0.003(5)
N2 0.039(5) 0.040(6) 0.041(6) -0.008(5) -0.008(5) -0.007(5)
N3 0.054(6) 0.044(6) 0.053(7) -0.002(6) -0.004(5) -0.001(6)
N4 0.054(6) 0.049(6) 0.039(6) -0.013(5) 0.002(5) -0.004(5)
O1A 0.071(6) 0.070(6) 0.078(6) 0.002(5) -0.011(5) -0.004(5)
O2A 0.103(7) 0.081(7) 0.077(7) 0.022(6) 0.008(6) -0.012(5)
O3A 0.067(6) 0.038(6) 0.058(6) 0.008(5) -0.008(5) -0.006(5)
N1A 0.061(7) 0.060(7) 0.072(8) -0.007(7) -0.002(7) 0.008(6)
C1 0.036(7) 0.046(7) 0.042(8) -0.006(6) -0.006(6) 0.003(6)
C2 0.046(7) 0.043(7) 0.060(8) -0.001(6) -0.013(6) 0.009(6)
C3 0.066(7) 0.064(8) 0.049(8) 0.004(6) -0.008(6) 0.002(7)
C4 0.052(7) 0.038(7) 0.037(8) 0.025(6) -0.008(6) 0.007(6)
C5 0.044(7) 0.059(8) 0.045(7) 0.003(7) -0.008(6) 0.004(7)
C6 0.033(6) 0.040(7) 0.052(8) -0.004(6) 0.001(6) -0.009(6)
C7 0.065(8) 0.052(8) 0.049(8) -0.008(7) 0.013(6) -0.009(7)
C8 0.067(7) 0.067(8) 0.060(8) 0.005(7) 0.005(7) -0.004(7)
C9 0.045(7) 0.032(7) 0.043(8) -0.011(6) 0.005(6) 0.007(6)
C10 0.039(7) 0.045(7) 0.050(8) 0.002(6) 0.008(6) 0.000(6)
C11 0.050(7) 0.040(7) 0.047(8) 0.000(7) -0.015(6) 0.004(6)
C12 0.050(7) 0.050(7) 0.045(8) -0.001(7) 0.000(6) 0.006(6)
C13 0.068(8) 0.059(8) 0.052(8) 0.007(7) 0.013(6) 0.001(7)
C14 0.027(6) 0.028(7) 0.015(6) 0.012(6) 0.005(5) 0.003(6)
C15 0.052(7) 0.046(7) 0.042(8) 0.001(6) -0.011(6) 0.003(6)
C16 0.061(7) 0.036(7) 0.033(7) -0.004(6) 0.008(6) 0.000(6)
C17 0.049(7) 0.044(7) 0.035(7) -0.004(6) 0.002(6) -0.007(6)
C18 0.052(7) 0.062(8) 0.047(8) 0.000(7) 0.013(6) 0.004(6)
C19 0.045(7) 0.048(8) 0.059(8) -0.011(7) -0.013(6) 0.000(6)
C20 0.048(7) 0.044(7) 0.055(8) -0.005(7) 0.010(6) -0.012(6)
C21 0.094(10) 0.079(10) 0.045(9) -0.012(8) -0.004(8) -0.025(8)
C22 0.053(8) 0.085(10) 0.066(10) 0.014(8) -0.017(7) -0.002(8)
C23 0.086(10) 0.051(9) 0.077(10) 0.008(7) 0.028(7) 0.026(8)
C24 0.066(8) 0.071(9) 0.039(8) 0.031(8) 0.007(7) 0.028(8)
C25 0.052(8) 0.071(10) 0.052(9) 0.003(7) -0.016(7) 0.003(8)
C26 0.036(7) 0.072(9) 0.084(10) 0.018(8) -0.006(7) 0.002(7)
C27 0.036(6) 0.051(7) 0.057(7) 0.008(7) 0.000(6) 0.004(6)
C28 0.057(7) 0.043(7) 0.041(7) 0.003(6) -0.015(6) -0.009(6)
C29 0.053(7) 0.048(7) 0.028(7) 0.006(6) -0.004(6) -0.007(6)
C30 0.060(7) 0.059(8) 0.064(8) 0.001(7) -0.003(7) 0.000(6)
C31 0.059(7) 0.064(8) 0.049(7) 0.011(6) -0.002(6) -0.004(6)
C32 0.062(7) 0.056(7) 0.045(7) 0.001(6) -0.004(6) -0.008(6)
C33 0.055(7) 0.060(7) 0.044(7) 0.022(6) 0.000(6) -0.010(6)
C34 0.065(7) 0.049(7) 0.069(8) 0.009(6) 0.001(6) -0.012(6)
C35 0.061(7) 0.053(8) 0.071(8) 0.004(7) -0.001(7) 0.016(6)
C36 0.050(7) 0.055(8) 0.071(8) 0.004(7) -0.005(6) 0.032(7)
C37 0.071(8) 0.064(8) 0.092(9) 0.027(7) 0.000(7) 0.012(7)
C38 0.087(8) 0.077(8) 0.093(9) -0.012(8) -0.005(8) 0.002(7)
C39 0.090(9) 0.080(9) 0.113(9) 0.000(8) -0.004(8) -0.005(8)
C40 0.051(7) 0.061(8) 0.058(8) 0.004(7) -0.012(6) 0.004(7)
C41 0.066(8) 0.071(8) 0.074(8) -0.013(7) -0.013(7) 0.005(7)
C42 0.077(8) 0.069(8) 0.055(8) -0.004(7) -0.002(7) -0.003(7)
C43 0.063(8) 0.069(8) 0.050(8) -0.011(7) 0.018(6) -0.009(7)
C44 0.058(7) 0.049(8) 0.046(8) 0.001(6) 0.009(6) -0.005(7)
C45 0.094(8) 0.093(9) 0.069(8) -0.002(7) 0.006(7) -0.010(8)
C46 0.081(8) 0.078(8) 0.059(8) 0.010(7) 0.014(7) -0.015(7)
C47 0.081(8) 0.086(9) 0.075(8) -0.024(7) -0.002(7) -0.001(7)
C48 0.075(7) 0.070(8) 0.052(8) -0.008(7) -0.001(7) 0.000(7)
C49 0.066(8) 0.061(8) 0.069(8) 0.003(7) -0.002(7) 0.009(7)
C50 0.068(7) 0.066(8) 0.057(8) -0.001(7) -0.009(7) 0.004(7)
C51 0.059(7) 0.049(8) 0.077(9) 0.012(7) 0.007(7) 0.009(7)
C52 0.101(9) 0.106(9) 0.108(10) 0.007(8) 0.004(8) 0.000(8)
C53 0.075(8) 0.088(9) 0.084(9) 0.002(8) -0.009(7) 0.000(7)
C54 0.068(8) 0.098(9) 0.094(9) -0.014(7) -0.008(7) 0.003(7)
C55 0.061(7) 0.060(8) 0.046(7) 0.011(6) 0.026(6) 0.013(6)
C56 0.067(7) 0.066(8) 0.029(7) -0.002(7) 0.012(6) 0.011(7)
C57 0.064(7) 0.071(8) 0.059(8) -0.009(7) 0.003(7) 0.007(7)
C58 0.074(8) 0.089(9) 0.058(8) -0.013(7) -0.004(6) -0.008(7)
C59 0.077(8) 0.082(8) 0.062(8) 0.015(7) -0.006(7) -0.019(8)
C60 0.051(7) 0.060(8) 0.023(7) 0.010(6) 0.020(6) 0.001(6)
C61 0.055(7) 0.072(8) 0.028(7) 0.004(6) -0.002(6) -0.022(7)
C62 0.077(7) 0.072(8) 0.058(8) 0.013(7) 0.007(7) 0.001(7)
C63 0.094(8) 0.071(8) 0.064(8) -0.008(7) -0.004(7) -0.005(7)
C64 0.080(8) 0.080(8) 0.078(8) 0.002(7) 0.004(7) -0.003(7)
C65 0.060(7) 0.067(8) 0.063(8) 0.013(7) 0.008(7) 0.004(7)
C66 0.043(7) 0.068(8) 0.044(8) -0.007(7) -0.004(6) -0.002(6)
C67 0.064(7) 0.049(8) 0.064(8) 0.012(6) 0.000(6) 0.009(6)
C68 0.043(6) 0.055(7) 0.047(7) 0.002(7) -0.015(6) -0.003(6)
C69 0.035(7) 0.062(7) 0.048(7) -0.017(6) -0.004(6) -0.007(6)
C70 0.075(8) 0.079(8) 0.064(8) 0.010(7) -0.008(7) -0.009(7)
C71 0.130(9) 0.118(10) 0.130(10) 0.011(8) -0.002(8) 0.003(8)
C72 0.172(12) 0.197(12) 0.210(12) 0.001(9) -0.003(9) 0.004(9)
C73 0.23(2) 0.25(2) 0.24(2) -0.020(15) -0.003(15) -0.026(16)
C73A 0.25(2) 0.27(2) 0.27(2) -0.010(16) -0.019(16) -0.021(16)
C74 0.078(8) 0.098(8) 0.073(8) -0.005(7) -0.001(7) -0.019(7)
C75 0.097(8) 0.105(9) 0.091(9) -0.018(7) -0.022(7) -0.011(7)
C76 0.111(12) 0.195(15) 0.190(15) 0.024(12) 0.014(11) -0.036(12)

loop_
_atom_type_symbol
_atom_type_description
_atom_type_scat_dispersion_real
_atom_type_scat_dispersion_imag
_atom_type_scat_source
C C 0.0033 0.0016 'International Tables Vol C Tables 4.2.6.8 and 6.1.1.4'
H H 0.0000 0.0000 'International Tables Vol C Tables 4.2.6.8 and 6.1.1.4'
N N 0.0061 0.0033 'International Tables Vol C Tables 4.2.6.8 and 6.1.1.4'
O O 0.0106 0.0060 'International Tables Vol C Tables 4.2.6.8 and 6.1.1.4'
Cs Cs -0.3680 2.1192 'International Tables Vol C Tables 4.2.6.8 and 6.1.1.4'

loop_
_geom_angle_atom_site_label_1
_geom_angle_atom_site_label_2
_geom_angle_atom_site_label_3
_geom_angle
O4 Cs1 O2 117.26(18)
O4 Cs1 O2A 107.5(2)
O2 Cs1 O2A 130.8(2)
O4 Cs1 O1 160.48(19)
O2 Cs1 O1 53.17(18)
O2A Cs1 O1 88.8(2)
O4 Cs1 O1A 87.7(2)
O2 Cs1 O1A 151.05(19)
O2A Cs1 O1A 41.0(2)
O1 Cs1 O1A 98.4(2)
O4 Cs1 C46 83.2(2)
O2 Cs1 C46 90.0(2)
O2A Cs1 C46 115.5(2)
O1 Cs1 C46 80.1(2)
O1A Cs1 C46 78.0(2)
O4 Cs1 C57 68.9(2)
O2 Cs1 C57 100.2(2)
O2A Cs1 C57 77.0(2)
O1 Cs1 C57 126.8(2)
O1A Cs1 C57 102.6(2)
C46 Cs1 C57 152.0(3)
O4 Cs1 C47 95.4(2)
O2 Cs1 C47 65.6(3)
O2A Cs1 C47 130.8(2)
O1 Cs1 C47 65.4(2)
O1A Cs1 C47 99.6(3)
C46 Cs1 C47 24.5(2)
C57 Cs1 C47 152.1(3)
O4 Cs1 C58 92.1(2)
O2 Cs1 C58 87.7(2)
O2A Cs1 C58 70.6(2)
O1 Cs1 C58 103.6(2)
O1A Cs1 C58 106.8(2)
C46 Cs1 C58 173.2(3)
C57 Cs1 C58 23.3(2)
C47 Cs1 C58 152.8(4)
O4 Cs1 C59 102.8(2)
O2 Cs1 C59 64.8(2)
O2A Cs1 C59 87.0(2)
O1 Cs1 C59 88.4(2)
O1A Cs1 C59 126.8(2)
C46 Cs1 C59 154.2(3)
C57 Cs1 C59 40.6(3)
C47 Cs1 C59 130.2(3)
C58 Cs1 C59 23.0(2)
O4 Cs1 C30 163.0(2)
O2 Cs1 C30 74.9(2)
O2A Cs1 C30 67.0(3)
O1 Cs1 C30 22.7(2)
O1A Cs1 C30 77.9(2)
C46 Cs1 C30 85.1(2)
C57 Cs1 C30 122.7(2)
C47 Cs1 C30 78.4(2)
C58 Cs1 C30 100.6(2)
C59 Cs1 C30 93.1(2)
C30 O1 C33 115.8(7)
C30 O1 Cs1 98.4(6)
C33 O1 Cs1 106.6(4)
C35 O2 C34 110.4(6)
C35 O2 Cs1 126.6(4)
C34 O2 Cs1 122.4(4)
C64 O3 C65 120.8(7)
C50 O4 C63 113.6(7)
C50 O4 Cs1 129.7(5)
C63 O4 Cs1 116.0(5)
C43 O5 C71 116.5(6)
C74 O6 C61 116.8(6)
C1 N1 C4 112.2(10)
C1 N1 H1A 123.9
C4 N1 H1A 123.9
C9 N2 C6 114.0(10)
C9 N2 H2A 123.0
C6 N2 H2A 123.0
C14 N3 C11 112.8(11)
C14 N3 H3A 123.6
C11 N3 H3A 123.6
C19 N4 C16 109.2(10)
C19 N4 H4A 125.4
C16 N4 H4A 125.4
N1A O1A Cs1 96.7(7)
N1A O2A Cs1 100.1(8)
O2A N1A O3A 123.0(13)
O2A N1A O1A 118.7(12)
O3A N1A O1A 117.8(12)
O2A N1A Cs1 59.6(7)
O3A N1A Cs1 170.4(8)
O1A N1A Cs1 61.9(7)
C2 C1 N1 107.9(11)
C2 C1 C20 128.8(12)
N1 C1 C20 123.2(11)
C1 C2 C3 106.8(11)
C1 C2 H2 126.6
C3 C2 H2 126.6
C4 C3 C2 111.2(12)
C4 C3 H3 124.4
C2 C3 H3 124.4
C3 C4 N1 101.9(11)
C3 C4 C5 135.7(13)
N1 C4 C5 122.3(11)
C4 C5 C6 111.8(10)
C4 C5 C22 110.9(11)
C6 C5 C22 110.6(10)
C4 C5 C21 106.5(11)
C6 C5 C21 106.3(11)
C22 C5 C21 110.5(10)
C7 C6 N2 101.9(11)
C7 C6 C5 134.5(13)
N2 C6 C5 123.3(12)
C6 C7 C8 109.8(12)
C6 C7 H7 125.1
C8 C7 H7 125.1
C9 C8 C7 109.4(12)
C9 C8 H8 125.3
C7 C8 H8 125.3
C8 C9 N2 104.9(12)
C8 C9 C10 132.4(14)
N2 C9 C10 122.5(12)
C9 C10 C68 113.9(10)
C9 C10 C23 110.5(11)
C68 C10 C23 110.1(9)
C9 C10 C11 106.1(10)
C68 C10 C11 108.6(9)
C23 C10 C11 107.3(10)
C12 C11 N3 100.7(11)
C12 C11 C10 133.9(13)
N3 C11 C10 125.3(12)
C11 C12 C13 113.7(12)
C11 C12 H12 123.2
C13 C12 H12 123.2
C14 C13 C12 106.7(12)
C14 C13 H13 126.7
C12 C13 H13 126.7
C13 C14 N3 106.1(11)
C13 C14 C15 133.2(12)
N3 C14 C15 120.7(11)
C16 C15 C14 113.2(10)
C16 C15 C25 109.5(10)
C14 C15 C25 110.3(10)
C16 C15 C24 109.0(10)
C14 C15 C24 107.8(10)
C25 C15 C24 106.9(9)
C17 C16 N4 104.8(11)
C17 C16 C15 133.7(12)
N4 C16 C15 121.0(11)
C18 C17 C16 111.2(11)
C18 C17 H17 124.4
C16 C17 H17 124.4
C17 C18 C19 108.1(12)
C17 C18 H18 126.0
C19 C18 H18 126.0
C18 C19 N4 106.5(12)
C18 C19 C20 132.3(13)
N4 C19 C20 120.5(12)
C1 C20 C19 110.4(10)
C1 C20 C27 111.4(10)
C19 C20 C27 111.0(10)
C1 C20 C26 112.4(10)
C19 C20 C26 106.4(10)
C27 C20 C26 105.1(9)
C5 C21 H21A 109.5
C5 C21 H21B 109.5
H21A C21 H21B 109.5
C5 C21 H21C 109.5
H21A C21 H21C 109.5
H21B C21 H21C 109.5
C5 C22 H22A 109.5
C5 C22 H22B 109.5
H22A C22 H22B 109.5
C5 C22 H22C 109.5
H22A C22 H22C 109.5
H22B C22 H22C 109.5
C10 C23 H23A 109.5
C10 C23 H23B 109.5
H23A C23 H23B 109.5
C10 C23 H23C 109.5
H23A C23 H23C 109.5
H23B C23 H23C 109.5
C15 C24 H24A 109.5
C15 C24 H24B 109.5
H24A C24 H24B 109.5
C15 C24 H24C 109.5
H24A C24 H24C 109.5
H24B C24 H24C 109.5
C15 C25 H25A 109.5
C15 C25 H25B 109.5
H25A C25 H25B 109.5
C15 C25 H25C 109.5
H25A C25 H25C 109.5
H25B C25 H25C 109.5
C20 C26 H26A 109.5
C20 C26 H26B 109.5
H26A C26 H26B 109.5
C20 C26 H26C 109.5
H26A C26 H26C 109.5
H26B C26 H26C 109.5
C32 C27 C28 117.5(9)
C32 C27 C20 124.1(10)
C28 C27 C20 118.2(11)
C29 C28 C27 118.6(11)
C29 C28 H28 120.7
C27 C28 H28 120.7
C30 C29 C28 121.9(12)
C30 C29 H29 119.1
C28 C29 H29 119.1
C29 C30 C31 122.2(11)
C29 C30 O1 128.6(12)
C31 C30 O1 109.1(10)
C29 C30 Cs1 119.5(8)
C31 C30 Cs1 90.7(5)
O1 C30 Cs1 58.9(5)
C30 C31 C32 116.8(10)
C30 C31 Cs1 68.4(5)
C32 C31 Cs1 127.7(7)
C30 C31 H31 121.6
C32 C31 H31 121.6
Cs1 C31 H31 76.6
C27 C32 C31 121.9(10)
C27 C32 H32 119.0
C31 C32 H32 119.0
O1 C33 C34 106.0(8)
O1 C33 Cs1 52.0(3)
C34 C33 Cs1 87.6(6)
O1 C33 H33A 110.5
C34 C33 H33A 110.5
Cs1 C33 H33A 159.0
O1 C33 H33B 110.5
C34 C33 H33B 110.5
Cs1 C33 H33B 72.7
H33A C33 H33B 108.7
O2 C34 C33 107.6(8)
O2 C34 H34A 110.2
C33 C34 H34A 110.2
O2 C34 H34B 110.2
C33 C34 H34B 110.2
H34A C34 H34B 108.5
O2 C35 C40 125.5(13)
O2 C35 C36 117.3(12)
C40 C35 C36 117.0(13)
C37 C36 C35 115.2(12)
C37 C36 C62 124.2(13)
C35 C36 C62 120.3(13)
C38 C37 C36 121.8(15)
C38 C37 H37 119.1
C36 C37 H37 119.1
C37 C38 C39 123.6(15)
C37 C38 H38 118.2
C39 C38 H38 118.2
C40 C39 C38 117.2(15)
C40 C39 H39 121.4
C38 C39 H39 121.4
C39 C40 C35 124.4(15)
C39 C40 C41 119.2(14)
C35 C40 C41 116.4(13)
C40 C41 C42 121.1(11)
C40 C41 H41A 107.1
C42 C41 H41A 107.1
C40 C41 H41B 107.1
C42 C41 H41B 107.1
H41A C41 H41B 106.8
C43 C42 C47 113.8(13)
C43 C42 C41 124.3(14)
C47 C42 C41 121.9(13)
C43 C42 Cs1 85.4(8)
C47 C42 Cs1 65.5(7)
C41 C42 Cs1 114.2(8)
C44 C43 O5 118.8(13)
C44 C43 C42 126.1(13)
O5 C43 C42 115.0(13)
C45 C44 C43 121.8(14)
C45 C44 C48 116.4(13)
C43 C44 C48 121.8(13)
C45 C44 Cs1 69.5(8)
C43 C44 Cs1 82.3(8)
C48 C44 Cs1 118.8(7)
C44 C45 C46 119.0(14)
C44 C45 Cs1 90.1(8)
C46 C45 Cs1 69.2(6)
C44 C45 H45 120.5
C46 C45 H45 120.5
Cs1 C45 H45 110.4
C47 C46 C45 116.4(12)
C47 C46 Cs1 79.6(7)
C45 C46 Cs1 86.6(7)
C47 C46 H46 121.8
C45 C46 H46 121.8
Cs1 C46 H46 103.2
C42 C47 C46 122.9(13)
C42 C47 Cs1 92.2(8)
C46 C47 Cs1 76.0(7)
C42 C47 H47 118.5
C46 C47 H47 118.5
Cs1 C47 H47 102.4
C44 C48 C49 118.1(11)
C44 C48 H48A 107.8
C49 C48 H48A 107.8
C44 C48 H48B 107.8
C49 C48 H48B 107.8
H48A C48 H48B 107.1
C54 C49 C50 127.5(14)
C54 C49 C48 115.5(14)
C50 C49 C48 116.8(13)
O4 C50 C51 123.4(12)
O4 C50 C49 122.4(12)
C51 C50 C49 114.0(13)
C52 C51 C50 122.8(14)
C52 C51 C55 120.1(14)
C50 C51 C55 116.9(13)
C51 C52 C53 117.8(15)
C51 C52 H52 121.1
C53 C52 H52 121.1
C52 C53 C54 125.4(14)
C52 C53 H53 117.3
C54 C53 H53 117.3
C49 C54 C53 111.0(14)
C49 C54 H54 124.5
C53 C54 H54 124.5
C56 C55 C51 120.5(10)
C56 C55 H55A 107.2
C51 C55 H55A 107.2
C56 C55 H55B 107.2
C51 C55 H55B 107.2
H55A C55 H55B 106.8
C57 C56 C61 119.1(12)
C57 C56 C55 121.4(13)
C61 C56 C55 119.5(13)
C57 C56 Cs1 71.1(7)
C61 C56 Cs1 84.1(7)
C55 C56 Cs1 115.9(7)
C56 C57 C58 119.9(13)
C56 C57 Cs1 87.1(7)
C58 C57 Cs1 79.8(7)
C56 C57 H57 120.1
C58 C57 H57 120.1
Cs1 C57 H57 103.2
C57 C58 C59 121.4(13)
C57 C58 Cs1 76.9(7)
C59 C58 Cs1 83.9(7)
C57 C58 H58 119.3
C59 C58 H58 119.3
Cs1 C58 H58 109.9
C60 C59 C58 120.4(13)
C60 C59 Cs1 87.2(7)
C58 C59 Cs1 73.2(7)
C60 C59 H59 119.8
C58 C59 H59 119.8
Cs1 C59 H59 109.9
C59 C60 C61 117.8(12)
C59 C60 C62 120.6(12)
C61 C60 C62 121.4(13)
C59 C60 Cs1 71.5(7)
C61 C60 Cs1 78.0(7)
C62 C60 Cs1 116.8(7)
C60 C61 O6 119.5(12)
C60 C61 C56 121.1(12)
O6 C61 C56 119.2(11)
C60 C61 Cs1 80.5(7)
O6 C61 Cs1 121.6(5)
C56 C61 Cs1 73.2(6)
C60 C62 C36 116.4(10)
C60 C62 H62A 108.2
C36 C62 H62A 108.2
C60 C62 H62B 108.2
C36 C62 H62B 108.2
H62A C62 H62B 107.3
O4 C63 C64 112.2(9)
O4 C63 Cs1 43.9(4)
C64 C63 Cs1 125.7(7)
O4 C63 H63A 109.2
C64 C63 H63A 109.2
Cs1 C63 H63A 65.2
O4 C63 H63B 109.2
C64 C63 H63B 109.2
Cs1 C63 H63B 124.2
H63A C63 H63B 107.9
O3 C64 C63 108.7(9)
O3 C64 H64A 110.0
C63 C64 H64A 110.0
O3 C64 H64B 110.0
C63 C64 H64B 110.0
H64A C64 H64B 108.3
C70 C65 C66 120.0(13)
C70 C65 O3 117.3(12)
C66 C65 O3 122.8(12)
C65 C66 C67 119.2(12)
C65 C66 H66 120.4
C67 C66 H66 120.4
C68 C67 C66 122.5(12)
C68 C67 H67 118.8
C66 C67 H67 118.8
C67 C68 C69 115.5(11)
C67 C68 C10 124.7(11)
C69 C68 C10 119.0(10)
C70 C69 C68 123.5(12)
C70 C69 H69 118.2
C68 C69 H69 118.2
C65 C70 C69 118.9(13)
C65 C70 H70 120.6
C69 C70 H70 120.6
O5 C71 C72 106.0(8)
O5 C71 H71A 109.3
C72 C71 H71A 124.4
O5 C71 H71B 111.7
C72 C71 H71B 94.7
H71A C71 H71B 109.9
C73 C72 C71 107.9(9)
C73A C72 C71 108.4(9)
C73A C72 H72C 115.9
C71 C72 H72C 109.5
C73A C72 H72D 105.2
C71 C72 H72D 109.1
H72C C72 H72D 108.5
C73 C72 H72A 109.8
C71 C72 H72A 108.8
C73 C72 H72B 110.5
C71 C72 H72B 111.2
H72A C72 H72B 108.6
C72 C73 H73A 109.8
C72 C73 H73B 111.3
H73A C73 H73B 109.5
C72 C73 H73C 107.2
H73A C73 H73C 109.5
H73B C73 H73C 109.5
C72 C73A H73D 107.5
C72 C73A H73E 108.5
H72B C73A H73E 111.7
H73D C73A H73E 109.5
C72 C73A H73F 112.4
H73D C73A H73F 109.5
H73E C73A H73F 109.5
O6 C74 C75 113.4(10)
O6 C74 H74A 108.9
C75 C74 H74A 109.0
O6 C74 H74B 108.8
C75 C74 H74B 108.8
H74A C74 H74B 107.8
C74 C75 C76 111.7(11)
C74 C75 H75A 109.3
C76 C75 H75A 109.3
C74 C75 H75B 109.1
C76 C75 H75B 109.4
H75A C75 H75B 107.9
C75 C76 H76A 109.6
C75 C76 H76B 109.5
H76A C76 H76B 109.5
C75 C76 H76C 109.4
H76A C76 H76C 109.5
H76B C76 H76C 109.5

loop_
_geom_bond_atom_site_label_1
_geom_bond_atom_site_label_2
_geom_bond_distance
Cs1 O4 2.975(7)
Cs1 O2 3.040(6)
Cs1 O2A 3.124(9)
Cs1 O1 3.126(7)
Cs1 O1A 3.166(8)
Cs1 C46 3.413(11)
Cs1 C57 3.432(11)
Cs1 C47 3.460(12)
Cs1 C58 3.468(11)
Cs1 N1A 3.564(12)
Cs1 C59 3.603(11)
Cs1 C30 3.612(12)
O1 C30 1.408(12)
O1 C33 1.442(9)
O2 C35 1.381(12)
O2 C34 1.468(10)
O3 C64 1.442(11)
O3 C65 1.462(13)
O4 C50 1.371(13)
O4 C63 1.471(11)
O5 C43 1.387(12)
O5 C71 1.448(12)
O6 C74 1.426(11)
O6 C61 1.428(11)
N1 C1 1.371(12)
N1 C4 1.424(12)
N1 H1A 0.8700
N2 C9 1.393(12)
N2 C6 1.413(11)
N2 H2A 0.8700
N3 C14 1.396(11)
N3 C11 1.397(12)
N3 H3A 0.8700
N4 C19 1.412(12)
N4 C16 1.429(12)
N4 H4A 0.8700
O1A N1A 1.309(12)
O2A N1A 1.252(12)
O3A N1A 1.280(11)
C1 C2 1.368(13)
C1 C20 1.519(14)
C2 C3 1.415(13)
C2 H2 0.9400
C3 C4 1.408(13)
C3 H3 0.9400
C4 C5 1.505(14)
C5 C6 1.511(14)
C5 C22 1.535(13)
C5 C21 1.550(13)
C6 C7 1.368(13)
C7 C8 1.449(14)
C7 H7 0.9400
C8 C9 1.320(13)
C8 H8 0.9400
C9 C10 1.443(13)
C10 C68 1.503(11)
C10 C23 1.514(12)
C10 C11 1.562(14)
C11 C12 1.382(13)
C12 C13 1.383(13)
C12 H12 0.9400
C13 C14 1.357(13)
C13 H13 0.9400
C14 C15 1.532(14)
C15 C16 1.500(14)
C15 C25 1.558(13)
C15 C24 1.571(12)
C16 C17 1.395(13)
C17 C18 1.372(13)
C17 H17 0.9400
C18 C19 1.407(14)
C18 H18 0.9400
C19 C20 1.541(14)
C20 C27 1.587(13)
C20 C26 1.608(13)
C21 H21A 0.9700
C21 H21B 0.9700
C21 H21C 0.9700
C22 H22A 0.9700
C22 H22B 0.9700
C22 H22C 0.9700
C23 H23A 0.9700
C23 H23B 0.9700
C23 H23C 0.9700
C24 H24A 0.9700
C24 H24B 0.9700
C24 H24C 0.9700
C25 H25A 0.9700
C25 H25B 0.9700
C25 H25C 0.9700
C26 H26A 0.9700
C26 H26B 0.9700
C26 H26C 0.9700
C27 C32 1.377(11)
C27 C28 1.461(13)
C28 C29 1.365(12)
C28 H28 0.9400
C29 C30 1.362(13)
C29 H29 0.9400
C30 C31 1.385(12)
C31 C32 1.435(13)
C31 H31 0.9400
C32 H32 0.9400
C33 C34 1.491(12)
C33 H33A 0.9800
C33 H33B 0.9800
C34 H34A 0.9800
C34 H34B 0.9800
C35 C40 1.392(14)
C35 C36 1.502(14)
C36 C37 1.465(15)
C36 C62 1.565(14)
C37 C38 1.320(14)
C37 H37 0.9400
C38 C39 1.397(15)
C38 H38 0.9400
C39 C40 1.386(15)
C39 H39 0.9400
C40 C41 1.481(14)
C41 C42 1.531(14)
C41 H41A 0.9800
C41 H41B 0.9800
C42 C43 1.414(15)
C42 C47 1.442(15)
C43 C44 1.359(14)
C44 C45 1.359(14)
C44 C48 1.504(14)
C45 C46 1.498(15)
C45 H45 0.9400
C46 C47 1.456(15)
C46 H46 0.9400
C47 H47 0.9400
C48 C49 1.572(14)
C48 H48A 0.9800
C48 H48B 0.9800
C49 C54 1.339(15)
C49 C50 1.470(14)
C50 C51 1.409(14)
C51 C52 1.362(15)
C51 C55 1.603(14)
C52 C53 1.390(15)
C52 H52 0.9400
C53 C54 1.472(15)
C53 H53 0.9400
C54 H54 0.9400
C55 C56 1.509(13)
C55 H55A 0.9800
C55 H55B 0.9800
C56 C57 1.348(14)
C56 C61 1.457(14)
C57 C58 1.394(14)
C57 H57 0.9400
C58 C59 1.413(15)
C58 H58 0.9400
C59 C60 1.380(14)
C59 H59 0.9400
C60 C61 1.406(13)
C60 C62 1.530(13)
C62 H62A 0.9800
C62 H62B 0.9800
C63 C64 1.514(12)
C63 H63A 0.9800
C63 H63B 0.9800
C64 H64A 0.9800
C64 H64B 0.9800
C65 C70 1.399(14)
C65 C66 1.402(13)
C66 C67 1.420(13)
C66 H66 0.9400
C67 C68 1.405(13)
C67 H67 0.9400
C68 C69 1.408(12)
C69 C70 1.405(13)
C69 H69 0.9400
C70 H70 0.9400
C71 C72 1.525(9)
C71 H71A 0.9802
C71 H71B 0.9802
C72 C73 1.483(10)
C72 C73A 1.485(10)
C72 H72C 0.9599
C72 H72D 0.9601
C72 H72A 0.9600
C72 H72B 0.9601
C73 H72C 1.1767
C73 H73A 0.9700
C73 H73B 0.9700
C73 H73C 0.9700
C73A H72B 1.0797
C73A H73D 0.9700
C73A H73E 0.9700
C73A H73F 0.9700
C74 C75 1.519(13)
C74 H74A 0.9800
C74 H74B 0.9800
C75 C76 1.582(15)
C75 H75A 0.9800
C75 H75B 0.9800
C76 H76A 0.9700
C76 H76B 0.9700
C76 H76C 0.9700

loop_
_geom_hbond_atom_site_label_D
_geom_hbond_atom_site_label_H
_geom_hbond_atom_site_label_A
_geom_hbond_distance_DH
_geom_hbond_distance_HA
_geom_hbond_distance_DA
_geom_hbond_angle_DHA
N1 H1A O3A 0.87 2.19 3.041(11) 164.5
N2 H2A O3A 0.87 2.16 3.031(11) 175.9
N3 H3A O3A 0.87 2.17 2.953(12) 149.9
N4 H4A O3A 0.87 2.10 2.964(12) 175.5

loop_
_geom_torsion_atom_site_label_1
_geom_torsion_atom_site_label_2
_geom_torsion_atom_site_label_3
_geom_torsion_atom_site_label_4
_geom_torsion
O4 Cs1 O1 C30 -132.2(7)
O2 Cs1 O1 C30 161.4(8)
O2A Cs1 O1 C30 15.1(7)
O1A Cs1 O1 C30 -24.9(7)
C46 Cs1 O1 C30 -101.1(7)
C57 Cs1 O1 C30 87.8(7)
C47 Cs1 O1 C30 -121.6(7)
C58 Cs1 O1 C30 84.8(7)
C59 Cs1 O1 C30 102.1(7)
O4 Cs1 O1 C33 107.5(6)
O2 Cs1 O1 C33 41.1(4)
O2A Cs1 O1 C33 -105.2(4)
O1A Cs1 O1 C33 -145.2(4)
C46 Cs1 O1 C33 138.7(5)
C57 Cs1 O1 C33 -32.5(5)
C47 Cs1 O1 C33 118.1(5)
C58 Cs1 O1 C33 -35.5(5)
C59 Cs1 O1 C33 -18.2(5)
C30 Cs1 O1 C33 -120.3(8)
O4 Cs1 O2 C35 0.4(8)
O2A Cs1 O2 C35 -152.6(8)
O1 Cs1 O2 C35 160.2(8)
O1A Cs1 O2 C35 147.4(8)
C46 Cs1 O2 C35 82.7(8)
C57 Cs1 O2 C35 -71.1(8)
C47 Cs1 O2 C35 83.6(8)
C58 Cs1 O2 C35 -90.9(8)
N1A Cs1 O2 C35 -177.8(8)
C59 Cs1 O2 C35 -91.5(8)
C30 Cs1 O2 C35 167.6(8)
O4 Cs1 O2 C34 -169.4(5)
O2A Cs1 O2 C34 37.6(5)
O1 Cs1 O2 C34 -9.5(5)
O1A Cs1 O2 C34 -22.4(7)
C46 Cs1 O2 C34 -87.1(5)
C57 Cs1 O2 C34 119.2(5)
C47 Cs1 O2 C34 -86.1(6)
C58 Cs1 O2 C34 99.4(5)
N1A Cs1 O2 C34 12.4(6)
C59 Cs1 O2 C34 98.7(5)
C30 Cs1 O2 C34 -2.2(5)
O2 Cs1 O4 C50 -8.8(8)
O2A Cs1 O4 C50 150.0(8)
O1 Cs1 O4 C50 -64.5(8)
O1A Cs1 O4 C50 -173.6(8)
C46 Cs1 O4 C50 -95.4(8)
C57 Cs1 O4 C50 82.0(8)
C47 Cs1 O4 C50 -74.1(8)
C58 Cs1 O4 C50 79.7(8)
N1A Cs1 O4 C50 170.0(8)
C59 Cs1 O4 C50 59.2(8)
C30 Cs1 O4 C50 -141.8(8)
O2 Cs1 O4 C63 160.6(5)
O2A Cs1 O4 C63 -40.5(5)
O1 Cs1 O4 C63 105.0(6)
O1A Cs1 O4 C63 -4.1(5)
C46 Cs1 O4 C63 74.1(5)
C57 Cs1 O4 C63 -108.5(5)
C47 Cs1 O4 C63 95.4(6)
C58 Cs1 O4 C63 -110.8(5)
N1A Cs1 O4 C63 -20.5(5)
C59 Cs1 O4 C63 -131.3(6)
C30 Cs1 O4 C63 27.7(10)
O4 Cs1 O1A N1A -130.5(7)
O2 Cs1 O1A N1A 78.5(8)
O2A Cs1 O1A N1A -10.2(7)
O1 Cs1 O1A N1A 68.1(7)
C46 Cs1 O1A N1A 146.0(7)
C57 Cs1 O1A N1A -62.7(7)
C47 Cs1 O1A N1A 134.4(7)
C58 Cs1 O1A N1A -38.9(7)
C59 Cs1 O1A N1A -26.2(7)
C30 Cs1 O1A N1A 58.6(7)
O4 Cs1 O2A N1A 75.5(8)
O2 Cs1 O2A N1A -129.6(7)
O1 Cs1 O2A N1A -93.6(8)
O1A Cs1 O2A N1A 10.7(7)
C46 Cs1 O2A N1A -15.2(8)
C57 Cs1 O2A N1A 138.1(8)
C47 Cs1 O2A N1A -38.2(8)
C58 Cs1 O2A N1A 161.5(8)
C59 Cs1 O2A N1A 178.0(7)
C30 Cs1 O2A N1A -87.3(8)
Cs1 O2A N1A O3A 169.1(9)
Cs1 O2A N1A O1A -19.7(12)
Cs1 O1A N1A O2A 19.2(12)
Cs1 O1A N1A O3A -169.1(9)
O1A Cs1 N1A O2A -160.4(12)
O2A Cs1 N1A O3A -109(6)
O1A Cs1 N1A O3A 91(6)
O2A Cs1 N1A O1A 160.4(12)
C4 N1 C1 C2 -0.7(14)
C4 N1 C1 C20 -177.4(10)
N1 C1 C2 C3 1.7(14)
C20 C1 C2 C3 178.2(11)
C1 C2 C3 C4 -2.1(14)
C2 C3 C4 N1 1.6(13)
C2 C3 C4 C5 -175.4(12)
C1 N1 C4 C3 -0.6(13)
C1 N1 C4 C5 176.9(10)
C3 C4 C5 C6 -110.2(15)
N1 C4 C5 C6 73.3(15)
C3 C4 C5 C22 125.9(14)
N1 C4 C5 C22 -50.7(15)
C3 C4 C5 C21 6(2)
N1 C4 C5 C21 -171.0(9)
C9 N2 C6 C7 3.3(12)
C9 N2 C6 C5 -170.8(10)
C4 C5 C6 C7 119.1(14)
C22 C5 C6 C7 -116.8(15)
C21 C5 C6 C7 3.2(19)
C4 C5 C6 N2 -68.9(15)
C22 C5 C6 N2 55.2(15)
C21 C5 C6 N2 175.2(9)
N2 C6 C7 C8 -3.1(12)
C5 C6 C7 C8 170.0(12)
C6 C7 C8 C9 2.1(15)
C7 C8 C9 N2 0.0(14)
C7 C8 C9 C10 -174.5(12)
C6 N2 C9 C8 -2.1(13)
C6 N2 C9 C10 173.1(10)
C8 C9 C10 C68 127.2(14)
N2 C9 C10 C68 -46.6(15)
C8 C9 C10 C23 3(2)
N2 C9 C10 C23 -171.1(10)
C8 C9 C10 C11 -113.4(16)
N2 C9 C10 C11 72.9(14)
C14 N3 C11 C12 -0.4(12)
C14 N3 C11 C10 176.1(10)
C9 C10 C11 C12 89.5(16)
C68 C10 C11 C12 -147.6(12)
C23 C10 C11 C12 -28.7(18)
C9 C10 C11 N3 -85.8(14)
C68 C10 C11 N3 37.1(15)
C23 C10 C11 N3 156.1(10)
N3 C11 C12 C13 0.7(14)
C10 C11 C12 C13 -175.3(12)
C11 C12 C13 C14 -0.8(15)
C12 C13 C14 N3 0.4(13)
C12 C13 C14 C15 -176.8(11)
C11 N3 C14 C13 0.0(13)
C11 N3 C14 C15 177.7(9)
C13 C14 C15 C16 -102.0(15)
N3 C14 C15 C16 81.0(13)
C13 C14 C15 C25 135.0(13)
N3 C14 C15 C25 -42.0(14)
C13 C14 C15 C24 18.5(18)
N3 C14 C15 C24 -158.4(9)
C19 N4 C16 C17 -3.4(13)
C19 N4 C16 C15 -175.9(10)
C14 C15 C16 C17 127.5(14)
C25 C15 C16 C17 -109.1(15)
C24 C15 C16 C17 7.6(19)
C14 C15 C16 N4 -62.5(14)
C25 C15 C16 N4 61.0(14)
C24 C15 C16 N4 177.6(10)
N4 C16 C17 C18 0.2(14)
C15 C16 C17 C18 171.3(12)
C16 C17 C18 C19 3.1(15)
C17 C18 C19 N4 -5.1(14)
C17 C18 C19 C20 -174.6(12)
C16 N4 C19 C18 5.2(13)
C16 N4 C19 C20 176.3(10)
C2 C1 C20 C19 105.6(15)
N1 C1 C20 C19 -78.4(14)
C2 C1 C20 C27 -130.6(13)
N1 C1 C20 C27 45.4(16)
C2 C1 C20 C26 -13.0(18)
N1 C1 C20 C26 163.0(10)
C18 C19 C20 C1 -123.6(14)
N4 C19 C20 C1 68.1(13)
C18 C19 C20 C27 112.4(14)
N4 C19 C20 C27 -56.0(15)
C18 C19 C20 C26 -1.4(18)
N4 C19 C20 C26 -169.8(9)
C1 C20 C27 C32 -136.0(10)
C19 C20 C27 C32 -12.6(15)
C26 C20 C27 C32 102.1(11)
C1 C20 C27 C28 39.3(14)
C19 C20 C27 C28 162.8(10)
C26 C20 C27 C28 -82.6(12)
C32 C27 C28 C29 -10.9(15)
C20 C27 C28 C29 173.5(10)
C27 C28 C29 C30 7.5(18)
C28 C29 C30 C31 -4.0(18)
C28 C29 C30 O1 179.9(10)
C28 C29 C30 Cs1 107.8(11)
C33 O1 C30 C29 8.5(16)
Cs1 O1 C30 C29 -104.7(12)
C33 O1 C30 C31 -168.1(6)
Cs1 O1 C30 C31 78.8(7)
C33 O1 C30 Cs1 113.2(7)
O4 Cs1 C30 C29 -118.0(11)
O2 Cs1 C30 C29 104.3(10)
O2A Cs1 C30 C29 -43.8(9)
O1 Cs1 C30 C29 119.7(13)
O1A Cs1 C30 C29 -85.5(10)
C46 Cs1 C30 C29 -164.3(10)
C57 Cs1 C30 C29 11.8(11)
C47 Cs1 C30 C29 171.9(10)
C58 Cs1 C30 C29 19.6(10)
N1A Cs1 C30 C29 -65.8(10)
C59 Cs1 C30 C29 41.5(10)
O4 Cs1 C30 C31 10.2(13)
O2 Cs1 C30 C31 -127.4(6)
O2A Cs1 C30 C31 84.4(6)
O1 Cs1 C30 C31 -112.0(10)
O1A Cs1 C30 C31 42.8(5)
C46 Cs1 C30 C31 -36.0(5)
C57 Cs1 C30 C31 140.0(5)
C47 Cs1 C30 C31 -59.8(5)
C58 Cs1 C30 C31 147.9(5)
N1A Cs1 C30 C31 62.4(6)
C59 Cs1 C30 C31 169.8(5)
O4 Cs1 C30 O1 122.3(8)
O2 Cs1 C30 O1 -15.4(6)
O2A Cs1 C30 O1 -163.6(7)
O1A Cs1 C30 O1 154.8(7)
C46 Cs1 C30 O1 76.0(7)
C57 Cs1 C30 O1 -107.9(6)
C47 Cs1 C30 O1 52.2(6)
C58 Cs1 C30 O1 -100.1(7)
N1A Cs1 C30 O1 174.5(8)
C59 Cs1 C30 O1 -78.2(7)
C29 C30 C31 C32 3.6(13)
O1 C30 C31 C32 -179.6(8)
Cs1 C30 C31 C32 -122.5(9)
C29 C30 C31 Cs1 126.1(12)
O1 C30 C31 Cs1 -57.1(7)
O4 Cs1 C31 C30 -175.1(6)
O2 Cs1 C31 C30 50.1(6)
O2A Cs1 C31 C30 -86.5(6)
O1 Cs1 C31 C30 37.6(6)
O1A Cs1 C31 C30 -131.9(6)
C46 Cs1 C31 C30 140.9(6)
C57 Cs1 C31 C30 -52.8(6)
C47 Cs1 C31 C30 114.6(6)
C58 Cs1 C31 C30 -36.3(6)
N1A Cs1 C31 C30 -107.8(6)
C59 Cs1 C31 C30 -11.2(6)
O4 Cs1 C31 C32 -67.3(10)
O2 Cs1 C31 C32 158.0(9)
O2A Cs1 C31 C32 21.3(9)
O1 Cs1 C31 C32 145.5(11)
O1A Cs1 C31 C32 -24.0(9)
C46 Cs1 C31 C32 -111.2(10)
C57 Cs1 C31 C32 55.0(11)
C47 Cs1 C31 C32 -137.5(10)
C58 Cs1 C31 C32 71.6(10)
N1A Cs1 C31 C32 0.0(9)
C59 Cs1 C31 C32 96.7(10)
C30 Cs1 C31 C32 107.9(12)
C28 C27 C32 C31 11.1(12)
C20 C27 C32 C31 -173.6(7)
C30 C31 C32 C27 -7.5(14)
Cs1 C31 C32 C27 -90.0(11)
C30 O1 C33 C34 177.9(7)
Cs1 O1 C33 C34 -73.8(8)
C30 O1 C33 Cs1 -108.4(8)
O4 Cs1 C33 O1 -128.0(5)
O2 Cs1 C33 O1 -123.2(5)
O2A Cs1 C33 O1 75.4(4)
O1A Cs1 C33 O1 38.8(5)
C46 Cs1 C33 O1 -40.9(5)
C57 Cs1 C33 O1 153.1(4)
C47 Cs1 C33 O1 -55.5(5)
C58 Cs1 C33 O1 145.6(5)
N1A Cs1 C33 O1 56.6(4)
C59 Cs1 C33 O1 160.4(5)
C30 Cs1 C33 O1 32.8(5)
O4 Cs1 C33 C34 -15.5(8)
O2 Cs1 C33 C34 -10.6(5)
O2A Cs1 C33 C34 -172.1(6)
O1 Cs1 C33 C34 112.6(8)
O1A Cs1 C33 C34 151.4(5)
C46 Cs1 C33 C34 71.7(6)
C57 Cs1 C33 C34 -94.4(6)
C47 Cs1 C33 C34 57.0(6)
C58 Cs1 C33 C34 -101.9(6)
N1A Cs1 C33 C34 169.1(6)
C59 Cs1 C33 C34 -87.1(6)
C30 Cs1 C33 C34 145.4(7)
C35 O2 C34 C33 166.9(9)
Cs1 O2 C34 C33 -21.9(9)
O1 C33 C34 O2 63.8(9)
Cs1 C33 C34 O2 14.6(6)
C34 O2 C35 C40 84.3(12)
Cs1 O2 C35 C40 -86.5(12)
C34 O2 C35 C36 -101.2(10)
Cs1 O2 C35 C36 88.0(10)
O2 C35 C36 C37 174.7(8)
C40 C35 C36 C37 -10.3(16)
O2 C35 C36 C62 1.4(15)
C40 C35 C36 C62 176.4(10)
C35 C36 C37 C38 5.0(18)
C62 C36 C37 C38 178.1(12)
C36 C37 C38 C39 4(2)
C37 C38 C39 C40 -7(2)
C38 C39 C40 C35 1(2)
C38 C39 C40 C41 177.7(11)
O2 C35 C40 C39 -177.5(11)
C36 C35 C40 C39 7.9(19)
O2 C35 C40 C41 5.2(17)
C36 C35 C40 C41 -169.3(10)
C39 C40 C41 C42 -113.9(15)
C35 C40 C41 C42 63.5(16)
C40 C41 C42 C43 50.7(19)
C40 C41 C42 C47 -126.0(14)
C40 C41 C42 Cs1 -50.8(14)
O4 Cs1 C42 C43 1.8(8)
O2 Cs1 C42 C43 -126.9(9)
O2A Cs1 C42 C43 121.9(8)
O1 Cs1 C42 C43 178.3(9)
O1A Cs1 C42 C43 86.5(9)
C46 Cs1 C42 C43 86.9(9)
C57 Cs1 C42 C43 -55.4(10)
C47 Cs1 C42 C43 118.8(13)
C58 Cs1 C42 C43 -86.5(9)
N1A Cs1 C42 C43 103.4(9)
C59 Cs1 C42 C43 -100.1(8)
C30 Cs1 C42 C43 164.8(8)
O4 Cs1 C42 C47 -116.9(9)
O2 Cs1 C42 C47 114.3(9)
O2A Cs1 C42 C47 3.1(12)
O1 Cs1 C42 C47 59.6(8)
O1A Cs1 C42 C47 -32.2(9)
C46 Cs1 C42 C47 -31.8(8)
C57 Cs1 C42 C47 -174.2(8)
C58 Cs1 C42 C47 154.7(8)
N1A Cs1 C42 C47 -15.4(10)
C59 Cs1 C42 C47 141.2(8)
C30 Cs1 C42 C47 46.0(9)
O4 Cs1 C42 C41 127.5(9)
O2 Cs1 C42 C41 -1.2(8)
O2A Cs1 C42 C41 -112.4(8)
O1 Cs1 C42 C41 -56.0(9)
O1A Cs1 C42 C41 -147.8(8)
C46 Cs1 C42 C41 -147.4(12)
C57 Cs1 C42 C41 70.3(10)
C47 Cs1 C42 C41 -115.5(14)
C58 Cs1 C42 C41 39.2(11)
N1A Cs1 C42 C41 -130.9(8)
C59 Cs1 C42 C41 25.6(10)
C30 Cs1 C42 C41 -69.5(9)
C71 O5 C43 C44 -89.5(13)
C71 O5 C43 C42 88.2(12)
C47 C42 C43 C44 0(2)
C41 C42 C43 C44 -177.2(12)
Cs1 C42 C43 C44 -60.9(14)
C47 C42 C43 O5 -177.6(9)
C41 C42 C43 O5 5.4(18)
Cs1 C42 C43 O5 121.7(8)
O5 C43 C44 C45 176.4(10)
C42 C43 C44 C45 -1(2)
O5 C43 C44 C48 -4.3(18)
C42 C43 C44 C48 178.3(11)
O5 C43 C44 Cs1 -123.6(9)
C42 C43 C44 Cs1 59.1(13)
O4 Cs1 C44 C45 -105.6(9)
O2 Cs1 C44 C45 126.5(9)
O2A Cs1 C44 C45 -34.5(10)
O1 Cs1 C44 C45 76.8(9)
O1A Cs1 C44 C45 -25.1(9)
C46 Cs1 C44 C45 34.2(8)
C57 Cs1 C44 C45 -133.1(9)
C47 Cs1 C44 C45 70.4(9)
C58 Cs1 C44 C45 -148.5(8)
N1A Cs1 C44 C45 -24.8(9)
C59 Cs1 C44 C45 -178.7(8)
C30 Cs1 C44 C45 55.5(9)
O4 Cs1 C44 C43 126.2(9)
O2 Cs1 C44 C43 -1.7(8)
O2A Cs1 C44 C43 -162.7(7)
O1 Cs1 C44 C43 -51.4(8)
O1A Cs1 C44 C43 -153.3(8)
C46 Cs1 C44 C43 -94.0(9)
C57 Cs1 C44 C43 98.7(8)
C47 Cs1 C44 C43 -57.8(8)
C58 Cs1 C44 C43 83.3(9)
N1A Cs1 C44 C43 -153.1(7)
C59 Cs1 C44 C43 53.1(9)
C30 Cs1 C44 C43 -72.7(8)
O4 Cs1 C44 C48 4.0(8)
O2 Cs1 C44 C48 -123.9(9)
O2A Cs1 C44 C48 75.1(10)
O1 Cs1 C44 C48 -173.5(9)
O1A Cs1 C44 C48 84.5(9)
C46 Cs1 C44 C48 143.8(12)
C57 Cs1 C44 C48 -23.5(10)
C47 Cs1 C44 C48 -179.9(12)
C58 Cs1 C44 C48 -38.9(11)
N1A Cs1 C44 C48 84.8(9)
C59 Cs1 C44 C48 -69.0(10)
C30 Cs1 C44 C48 165.1(8)
C43 C44 C45 C46 0(2)
C48 C44 C45 C46 -179.0(10)
Cs1 C44 C45 C46 -66.1(10)
C43 C44 C45 Cs1 66.4(13)
C48 C44 C45 Cs1 -112.9(10)
O4 Cs1 C45 C44 61.0(8)
O2 Cs1 C45 C44 -54.7(9)
O2A Cs1 C45 C44 154.0(8)
O1 Cs1 C45 C44 -109.1(9)
O1A Cs1 C45 C44 154.7(9)
C46 Cs1 C45 C44 -121.1(13)
C57 Cs1 C45 C44 56.9(10)
C47 Cs1 C45 C44 -87.4(10)
C58 Cs1 C45 C44 49.1(12)
N1A Cs1 C45 C44 158.1(8)
C59 Cs1 C45 C44 2.1(13)
C30 Cs1 C45 C44 -132.2(8)
O4 Cs1 C45 C46 -177.9(9)
O2 Cs1 C45 C46 66.4(8)
O2A Cs1 C45 C46 -84.8(8)
O1 Cs1 C45 C46 12.1(9)
O1A Cs1 C45 C46 -84.2(8)
C57 Cs1 C45 C46 178.0(7)
C47 Cs1 C45 C46 33.8(7)
C58 Cs1 C45 C46 170.2(8)
N1A Cs1 C45 C46 -80.7(8)
C59 Cs1 C45 C46 123.2(9)
C30 Cs1 C45 C46 -11.0(9)
C44 C45 C46 C47 1.4(18)
Cs1 C45 C46 C47 -76.6(10)
C44 C45 C46 Cs1 78.0(11)
O4 Cs1 C46 C47 119.5(8)
O2 Cs1 C46 C47 2.0(8)
O2A Cs1 C46 C47 -134.4(7)
O1 Cs1 C46 C47 -50.5(8)
O1A Cs1 C46 C47 -151.4(8)
C57 Cs1 C46 C47 114.3(10)
C58 Cs1 C46 C47 73(3)
N1A Cs1 C46 C47 -139.6(8)
C59 Cs1 C46 C47 14.1(13)
C30 Cs1 C46 C47 -72.8(8)
O4 Cs1 C46 C45 1.8(8)
O2 Cs1 C46 C45 -115.6(8)
O2A Cs1 C46 C45 108.0(8)
O1 Cs1 C46 C45 -168.1(9)
O1A Cs1 C46 C45 91.0(8)
C57 Cs1 C46 C45 -3.3(13)
C47 Cs1 C46 C45 -117.6(12)
C58 Cs1 C46 C45 -45(3)
N1A Cs1 C46 C45 102.8(8)
C59 Cs1 C46 C45 -103.5(11)
C30 Cs1 C46 C45 169.6(8)
C43 C42 C47 C46 1.9(19)
C41 C42 C47 C46 179.0(11)
Cs1 C42 C47 C46 74.7(11)
C43 C42 C47 Cs1 -72.7(11)
C41 C42 C47 Cs1 104.4(11)
C45 C46 C47 C42 -2.6(19)
Cs1 C46 C47 C42 -83.4(12)
C45 C46 C47 Cs1 80.8(10)
O4 Cs1 C47 C42 63.2(9)
O2 Cs1 C47 C42 -54.4(8)
O2A Cs1 C47 C42 -178.1(7)
O1 Cs1 C47 C42 -113.3(9)
O1A Cs1 C47 C42 151.7(8)
C46 Cs1 C47 C42 123.4(13)
C57 Cs1 C47 C42 9.5(13)
C58 Cs1 C47 C42 -42.2(12)
N1A Cs1 C47 C42 168.3(8)
C59 Cs1 C47 C42 -48.6(10)
C30 Cs1 C47 C42 -132.9(9)
O4 Cs1 C47 C46 -60.3(8)
O2 Cs1 C47 C46 -177.8(9)
O2A Cs1 C47 C46 58.4(9)
O1 Cs1 C47 C46 123.3(9)
O1A Cs1 C47 C46 28.3(8)
C57 Cs1 C47 C46 -113.9(10)
C58 Cs1 C47 C46 -165.6(7)
N1A Cs1 C47 C46 44.9(8)
C59 Cs1 C47 C46 -172.0(7)
C30 Cs1 C47 C46 103.7(8)
C45 C44 C48 C49 123.3(13)
C43 C44 C48 C49 -55.9(18)
Cs1 C44 C48 C49 43.3(14)
C44 C48 C49 C54 128.3(14)
C44 C48 C49 C50 -55.9(16)
C63 O4 C50 C51 111.1(12)
Cs1 O4 C50 C51 -79.2(13)
C63 O4 C50 C49 -75.5(12)
Cs1 O4 C50 C49 94.2(12)
C54 C49 C50 O4 171.9(12)
C48 C49 C50 O4 -3.3(17)
C54 C49 C50 C51 -14(2)
C48 C49 C50 C51 170.7(11)
O4 C50 C51 C52 -175.2(11)
C49 C50 C51 C52 10.9(19)
O4 C50 C51 C55 0.3(18)
C49 C50 C51 C55 -173.5(10)
C50 C51 C52 C53 -7(2)
C55 C51 C52 C53 177.8(11)
C51 C52 C53 C54 4(2)
C50 C49 C54 C53 11(2)
C48 C49 C54 C53 -173.5(10)
C52 C53 C54 C49 -6(2)
C52 C51 C55 C56 -120.6(14)
C50 C51 C55 C56 63.7(16)
C51 C55 C56 C57 -132.8(13)
C51 C55 C56 C61 48.2(16)
C51 C55 C56 Cs1 -50.0(14)
O4 Cs1 C56 C57 117.4(9)
O2 Cs1 C56 C57 -119.3(8)
O2A Cs1 C56 C57 11.9(9)
O1 Cs1 C56 C57 -84.1(9)
O1A Cs1 C56 C57 50.3(9)
C46 Cs1 C56 C57 150.9(8)
C47 Cs1 C56 C57 -176.2(8)
C58 Cs1 C56 C57 -32.5(8)
N1A Cs1 C56 C57 27.6(9)
C59 Cs1 C56 C57 -65.5(8)
C30 Cs1 C56 C57 -52.7(10)
O4 Cs1 C56 C61 -119.1(8)
O2 Cs1 C56 C61 4.2(7)
O2A Cs1 C56 C61 135.4(7)
O1 Cs1 C56 C61 39.4(9)
O1A Cs1 C56 C61 173.8(6)
C46 Cs1 C56 C61 -85.6(8)
C57 Cs1 C56 C61 123.5(12)
C47 Cs1 C56 C61 -52.7(9)
C58 Cs1 C56 C61 90.9(8)
N1A Cs1 C56 C61 151.1(7)
C59 Cs1 C56 C61 58.0(7)
C30 Cs1 C56 C61 70.8(9)
O4 Cs1 C56 C55 0.9(8)
O2 Cs1 C56 C55 124.2(9)
O2A Cs1 C56 C55 -104.6(9)
O1 Cs1 C56 C55 159.4(8)
O1A Cs1 C56 C55 -66.2(10)
C46 Cs1 C56 C55 34.4(11)
C57 Cs1 C56 C55 -116.5(15)
C47 Cs1 C56 C55 67.3(10)
C58 Cs1 C56 C55 -149.1(12)
N1A Cs1 C56 C55 -88.9(9)
C59 Cs1 C56 C55 178.0(12)
C30 Cs1 C56 C55 -169.2(7)
C61 C56 C57 C58 4.8(18)
C55 C56 C57 C58 -174.2(10)
Cs1 C56 C57 C58 76.5(11)
C61 C56 C57 Cs1 -71.7(11)
C55 C56 C57 Cs1 109.4(10)
O4 Cs1 C57 C56 -53.1(8)
O2 Cs1 C57 C56 62.4(9)
O2A Cs1 C57 C56 -167.9(9)
O1 Cs1 C57 C56 113.6(8)
O1A Cs1 C57 C56 -135.6(8)
C46 Cs1 C57 C56 -47.5(12)
C47 Cs1 C57 C56 6.2(13)
C58 Cs1 C57 C56 121.1(13)
N1A Cs1 C57 C56 -154.5(8)
C59 Cs1 C57 C56 91.4(9)
C30 Cs1 C57 C56 140.9(8)
O4 Cs1 C57 C58 -174.1(9)
O2 Cs1 C57 C58 -58.7(9)
O2A Cs1 C57 C58 71.0(8)
O1 Cs1 C57 C58 -7.4(10)
O1A Cs1 C57 C58 103.3(8)
C46 Cs1 C57 C58 -168.6(8)
C47 Cs1 C57 C58 -114.9(10)
N1A Cs1 C57 C58 84.4(8)
C59 Cs1 C57 C58 -29.7(7)
C30 Cs1 C57 C58 19.8(9)
C56 C57 C58 C59 -6.2(19)
Cs1 C57 C58 C59 74.3(11)
C56 C57 C58 Cs1 -80.6(11)
O4 Cs1 C58 C57 5.5(8)
O2 Cs1 C58 C57 122.7(8)
O2A Cs1 C58 C57 -102.3(9)
O1 Cs1 C58 C57 173.9(8)
O1A Cs1 C58 C57 -82.8(8)
C46 Cs1 C58 C57 52(3)
C47 Cs1 C58 C57 111.6(10)
N1A Cs1 C58 C57 -96.0(8)
C59 Cs1 C58 C57 124.2(13)
C30 Cs1 C58 C57 -163.1(8)
O4 Cs1 C58 C59 -118.7(8)
O2 Cs1 C58 C59 -1.5(8)
O2A Cs1 C58 C59 133.5(9)
O1 Cs1 C58 C59 49.7(8)
O1A Cs1 C58 C59 153.0(8)
C46 Cs1 C58 C59 -73(3)
C57 Cs1 C58 C59 -124.2(13)
C47 Cs1 C58 C59 -12.6(13)
N1A Cs1 C58 C59 139.8(8)
C30 Cs1 C58 C59 72.6(8)
C57 C58 C59 C60 6(2)
Cs1 C58 C59 C60 76.3(11)
C57 C58 C59 Cs1 -70.6(11)
O4 Cs1 C59 C60 -59.0(8)
O2 Cs1 C59 C60 55.4(8)
O2A Cs1 C59 C60 -166.2(8)
O1 Cs1 C59 C60 104.9(8)
O1A Cs1 C59 C60 -155.8(7)
C46 Cs1 C59 C60 42.0(12)
C57 Cs1 C59 C60 -92.8(9)
C47 Cs1 C59 C60 49.6(10)
C58 Cs1 C59 C60 -123.0(13)
N1A Cs1 C59 C60 -165.5(8)
C30 Cs1 C59 C60 127.1(8)
O4 Cs1 C59 C58 64.0(8)
O2 Cs1 C59 C58 178.3(9)
O2A Cs1 C59 C58 -43.3(8)
O1 Cs1 C59 C58 -132.2(8)
O1A Cs1 C59 C58 -32.8(9)
C46 Cs1 C59 C58 164.9(8)
C57 Cs1 C59 C58 30.2(7)
C47 Cs1 C59 C58 172.5(8)
N1A Cs1 C59 C58 -42.5(9)
C30 Cs1 C59 C58 -110.0(8)
C58 C59 C60 C61 -3.7(18)
Cs1 C59 C60 C61 64.9(10)
C58 C59 C60 C62 -179.4(11)
Cs1 C59 C60 C62 -110.8(10)
C58 C59 C60 Cs1 -68.6(11)
O4 Cs1 C60 C59 123.3(8)
O2 Cs1 C60 C59 -113.5(9)
O2A Cs1 C60 C59 14.4(9)
O1 Cs1 C60 C59 -75.5(8)
O1A Cs1 C60 C59 35.3(10)
C46 Cs1 C60 C59 -155.2(8)
C57 Cs1 C60 C59 64.9(8)
C47 Cs1 C60 C59 -140.1(8)
C58 Cs1 C60 C59 31.6(8)
N1A Cs1 C60 C59 17.6(9)
C30 Cs1 C60 C59 -55.8(8)
O4 Cs1 C60 C61 -1.8(8)
O2 Cs1 C60 C61 121.4(9)
O2A Cs1 C60 C61 -110.6(8)
O1 Cs1 C60 C61 159.4(8)
O1A Cs1 C60 C61 -89.7(9)
C46 Cs1 C60 C61 79.8(9)
C57 Cs1 C60 C61 -60.2(7)
C47 Cs1 C60 C61 94.8(8)
C58 Cs1 C60 C61 -93.5(8)
N1A Cs1 C60 C61 -107.5(8)
C59 Cs1 C60 C61 -125.1(12)
C30 Cs1 C60 C61 179.1(7)
O4 Cs1 C60 C62 -121.0(9)
O2 Cs1 C60 C62 2.1(7)
O2A Cs1 C60 C62 130.1(8)
O1 Cs1 C60 C62 40.1(9)
O1A Cs1 C60 C62 151.0(7)
C46 Cs1 C60 C62 -39.5(11)
C57 Cs1 C60 C62 -179.5(11)
C47 Cs1 C60 C62 -24.5(10)
C58 Cs1 C60 C62 147.3(11)
N1A Cs1 C60 C62 133.3(8)
C59 Cs1 C60 C62 115.7(13)
C30 Cs1 C60 C62 59.8(9)
C59 C60 C61 O6 177.5(9)
C62 C60 C61 O6 -6.9(16)
Cs1 C60 C61 O6 -121.1(9)
C59 C60 C61 C56 2.4(18)
C62 C60 C61 C56 178.0(10)
Cs1 C60 C61 C56 63.7(10)
C59 C60 C61 Cs1 -61.4(10)
C62 C60 C61 Cs1 114.3(10)
C74 O6 C61 C60 -82.2(12)
C74 O6 C61 C56 93.1(11)
C74 O6 C61 Cs1 -179.5(6)
C57 C56 C61 C60 -2.9(18)
C55 C56 C61 C60 176.0(10)
Cs1 C56 C61 C60 -67.5(11)
C57 C56 C61 O6 -178.1(9)
C55 C56 C61 O6 0.9(15)
Cs1 C56 C61 O6 117.3(8)
C57 C56 C61 Cs1 64.6(10)
C55 C56 C61 Cs1 -116.5(10)
O4 Cs1 C61 C60 178.1(8)
O2 Cs1 C61 C60 -48.8(8)
O2A Cs1 C61 C60 77.3(8)
O1 Cs1 C61 C60 -22.6(8)
O1A Cs1 C61 C60 118.1(8)
C46 Cs1 C61 C60 -119.0(8)
C57 Cs1 C61 C60 97.1(8)
C47 Cs1 C61 C60 -95.3(8)
C58 Cs1 C61 C60 62.8(7)
N1A Cs1 C61 C60 90.2(8)
C59 Cs1 C61 C60 29.1(7)
C30 Cs1 C61 C60 -1.1(9)
O4 Cs1 C61 O6 -62.9(8)
O2 Cs1 C61 O6 70.1(8)
O2A Cs1 C61 O6 -163.8(7)
O1 Cs1 C61 O6 96.4(8)
O1A Cs1 C61 O6 -122.9(7)
C46 Cs1 C61 O6 -0.1(10)
C57 Cs1 C61 O6 -143.9(11)
C47 Cs1 C61 O6 23.7(9)
C58 Cs1 C61 O6 -178.3(11)
N1A Cs1 C61 O6 -150.9(7)
C59 Cs1 C61 O6 148.0(12)
C30 Cs1 C61 O6 117.8(7)
O4 Cs1 C61 C56 51.4(7)
O2 Cs1 C61 C56 -175.5(8)
O2A Cs1 C61 C56 -49.4(8)
O1 Cs1 C61 C56 -149.2(7)
O1A Cs1 C61 C56 -8.5(9)
C46 Cs1 C61 C56 114.3(8)
C57 Cs1 C61 C56 -29.5(7)
C47 Cs1 C61 C56 138.1(7)
C58 Cs1 C61 C56 -63.9(7)
N1A Cs1 C61 C56 -36.5(8)
C59 Cs1 C61 C56 -97.6(8)
C30 Cs1 C61 C56 -127.8(7)
C59 C60 C62 C36 131.4(12)
C61 C60 C62 C36 -44.1(16)
Cs1 C60 C62 C36 47.9(13)
C37 C36 C62 C60 122.0(13)
C35 C36 C62 C60 -65.3(14)
C50 O4 C63 C64 -69.8(11)
Cs1 O4 C63 C64 119.0(8)
C50 O4 C63 Cs1 171.2(8)
O2 Cs1 C63 O4 -25.0(6)
O2A Cs1 C63 O4 141.7(5)
O1 Cs1 C63 O4 -126.9(5)
O1A Cs1 C63 O4 175.6(5)
C46 Cs1 C63 O4 -102.6(5)
C57 Cs1 C63 O4 65.6(5)
C47 Cs1 C63 O4 -86.8(5)
C58 Cs1 C63 O4 71.1(5)
N1A Cs1 C63 O4 159.7(5)
C59 Cs1 C63 O4 54.2(6)
C30 Cs1 C63 O4 -166.6(5)
O4 Cs1 C63 C64 -85.7(10)
O2 Cs1 C63 C64 -110.8(9)
O2A Cs1 C63 C64 56.0(9)
O1 Cs1 C63 C64 147.4(7)
O1A Cs1 C63 C64 89.9(9)
C46 Cs1 C63 C64 171.6(10)
C57 Cs1 C63 C64 -20.1(9)
C47 Cs1 C63 C64 -172.6(9)
C58 Cs1 C63 C64 -14.7(10)
N1A Cs1 C63 C64 74.0(9)
C59 Cs1 C63 C64 -31.6(10)
C30 Cs1 C63 C64 107.6(9)
C65 O3 C64 C63 -78.3(11)
O4 C63 C64 O3 -74.4(11)
Cs1 C63 C64 O3 -26.0(12)
C64 O3 C65 C70 -179.6(10)
C64 O3 C65 C66 0.2(14)
C70 C65 C66 C67 3.3(19)
O3 C65 C66 C67 -176.5(9)
C65 C66 C67 C68 -4.7(18)
C66 C67 C68 C69 6.1(17)
C66 C67 C68 C10 175.5(9)
C9 C10 C68 C67 161.3(9)
C23 C10 C68 C67 -73.9(11)
C11 C10 C68 C67 43.3(12)
C9 C10 C68 C69 -29.7(12)
C23 C10 C68 C69 95.1(9)
C11 C10 C68 C69 -147.7(8)
C67 C68 C69 C70 -6.7(18)
C10 C68 C69 C70 -176.6(9)
C66 C65 C70 C69 -3.7(19)
O3 C65 C70 C69 176.1(9)
C68 C69 C70 C65 5.6(19)
C43 O5 C71 C72 -178.3(11)
O5 C71 C72 C73 -170(2)
O5 C71 C72 C73A -98(2)
C61 O6 C74 C75 -179.6(10)
O6 C74 C75 C76 -177.5(9)
